data_4107843
loop_
_publ_author_name
'Jun Harada'
'Ryo Nakajima'
'Keiichiro Ogawa'

_publ_section_title
;
 X-ray Diffraction Analysis of Photochromic Reaction of Fulgides:
 Crystalline State Reaction Induced by Two-Photon Excitation
;
_journal_name_full 'Journal of the American Chemical Society'
_journal_page_first 7085
_journal_page_last 7091
_journal_paper_doi 10.1021/ja800353u
_journal_volume 130
_journal_year 2008
_chemical_formula_sum 'C17 H20 O4'
_chemical_formula_weight 288.33
_chemical_melting_point 400(1)
_chemical_name_systematic
; 
(E)-2-[1-(2,5-dimethyl-3-furyl)-2-methylpropylidene]-3-isopropylidenesuccinic 
anhydride
;
_space_group_IT_number 14
_symmetry_cell_setting monoclinic
_symmetry_space_group_name_Hall '-P 2ybc'
_symmetry_space_group_name_H-M 'P 1 21/c 1'
_atom_sites_solution_hydrogens difmap
_atom_sites_solution_primary direct
_audit_creation_method SHELXL-97
_cell_angle_alpha 90.00
_cell_angle_beta 110.805(1)
_cell_angle_gamma 90.00
_cell_formula_units_Z 4
_cell_length_a 8.1636(5)
_cell_length_b 18.8195(12)
_cell_length_c 10.5104(7)
_cell_measurement_reflns_used 6897
_cell_measurement_temperature 90
_cell_measurement_theta_max 30.0
_cell_measurement_theta_min 2.3
_cell_volume 1509.47(17)
_computing_cell_refinement 'SAINT (Bruker, 1998)'
_computing_data_collection 'SMART (Bruker, 1998)'
_computing_data_reduction SAINT
_computing_molecular_graphics 'SHELXTL (Sheldrick, 2008)'
_computing_publication_material SHELXTL
_computing_structure_refinement 'SHELXL-97 (Sheldrick, 2008)'
_computing_structure_solution 'SHELXS-97 (Sheldrick, 2008)'
_diffrn_ambient_temperature 90
_diffrn_detector_area_resol_mean 8.192
_diffrn_measured_fraction_theta_full 1.000
_diffrn_measured_fraction_theta_max 1.000
_diffrn_measurement_device_type 'Bruker SMART 1000 CCD diffractometer'
_diffrn_measurement_method \w_scan
_diffrn_radiation_source 'fine-focus sealed tube'
_diffrn_radiation_type MoK\a
_diffrn_radiation_wavelength 0.71073
_diffrn_reflns_av_R_equivalents 0.0204
_diffrn_reflns_av_sigmaI/netI 0.0134
_diffrn_reflns_limit_h_max 11
_diffrn_reflns_limit_h_min -11
_diffrn_reflns_limit_k_max 26
_diffrn_reflns_limit_k_min -26
_diffrn_reflns_limit_l_max 14
_diffrn_reflns_limit_l_min -14
_diffrn_reflns_number 23092
_diffrn_reflns_theta_full 29.98
_diffrn_reflns_theta_max 29.98
_diffrn_reflns_theta_min 2.16
_diffrn_standards_decay_% 0
_exptl_absorpt_coefficient_mu 0.090
_exptl_absorpt_correction_T_max 0.9736
_exptl_absorpt_correction_T_min 0.9318
_exptl_absorpt_correction_type multi-scan
_exptl_absorpt_process_details 'SADABS (Sheldrick, 2002)'
_exptl_crystal_colour orange
_exptl_crystal_density_diffrn 1.269
_exptl_crystal_description plate
_exptl_crystal_F_000 616
_exptl_crystal_size_max 0.80
_exptl_crystal_size_mid 0.50
_exptl_crystal_size_min 0.30
_refine_diff_density_max 0.439
_refine_diff_density_min -0.157
_refine_diff_density_rms 0.044
_refine_ls_extinction_method none
_refine_ls_goodness_of_fit_ref 1.058
_refine_ls_hydrogen_treatment refall
_refine_ls_matrix_type full
_refine_ls_number_parameters 270
_refine_ls_number_reflns 4408
_refine_ls_number_restraints 0
_refine_ls_restrained_S_all 1.058
_refine_ls_R_factor_all 0.0420
_refine_ls_R_factor_gt 0.0377
_refine_ls_shift/su_max 0.001
_refine_ls_shift/su_mean 0.000
_refine_ls_structure_factor_coef Fsqd
_refine_ls_weighting_details 'calc w=1/[\s^2^(Fo^2^)+(0.0585P)^2^+0.3913P] where P=(Fo^2^+2Fc^2^)/3'
_refine_ls_weighting_scheme calc
_refine_ls_wR_factor_gt 0.1014
_refine_ls_wR_factor_ref 0.1052
_reflns_number_gt 3962
_reflns_number_total 4408
_reflns_threshold_expression >2sigma(I)
_cod_data_source_file ja800353u-file007.cif
_cod_data_source_block 2_before
_cod_database_code 4107843

loop_
_symmetry_equiv_pos_as_xyz
'x, y, z'
'-x, y+1/2, -z+1/2'
'-x, -y, -z'
'x, -y-1/2, z-1/2'

loop_
_atom_site_label
_atom_site_type_symbol
_atom_site_fract_x
_atom_site_fract_y
_atom_site_fract_z
_atom_site_U_iso_or_equiv
_atom_site_adp_type
_atom_site_occupancy
_atom_site_symmetry_multiplicity
_atom_site_calc_flag
C1 C 0.49348(11) 0.55642(4) 0.21760(8) 0.01660(16) Uani 1 1 d
C2 C 0.37624(11) 0.51793(4) 0.27280(9) 0.01778(16) Uani 1 1 d
C3 C 0.60724(13) 0.50105(5) 0.19275(10) 0.02347(19) Uani 1 1 d
C4 C 0.38964(12) 0.44207(5) 0.24073(10) 0.02329(19) Uani 1 1 d
O5 O 0.53226(10) 0.43488(4) 0.19800(8) 0.02777(16) Uani 1 1 d
O6 O 0.74002(11) 0.50323(4) 0.16808(9) 0.03502(19) Uani 1 1 d
O7 O 0.30963(10) 0.39004(4) 0.24917(9) 0.03326(19) Uani 1 1 d
C8 C 0.49276(10) 0.62531(4) 0.17524(8) 0.01479(15) Uani 1 1 d
C9 C 0.30126(11) 0.53909(5) 0.36278(9) 0.01948(17) Uani 1 1 d
C10 C 0.34242(10) 0.67176(4) 0.15657(8) 0.01407(15) Uani 1 1 d
C11 C 0.34302(11) 0.74573(4) 0.19486(8) 0.01587(15) Uani 1 1 d
C12 C 0.16994(10) 0.65396(4) 0.09284(8) 0.01520(15) Uani 1 1 d
C13 C 0.17429(11) 0.76655(4) 0.15624(9) 0.01727(16) Uani 1 1 d
O14 O 0.06604(8) 0.71126(3) 0.09109(6) 0.01730(13) Uani 1 1 d
C15 C 0.07524(11) 0.58923(5) 0.02573(9) 0.02009(17) Uani 1 1 d
C16 C 0.08471(13) 0.83327(5) 0.16943(11) 0.02430(19) Uani 1 1 d
C17 C 0.64847(11) 0.65480(5) 0.14491(9) 0.01763(16) Uani 1 1 d
C18 C 0.32509(13) 0.61233(5) 0.42105(9) 0.02145(17) Uani 1 1 d
C19 C 0.19041(14) 0.49041(6) 0.41237(12) 0.0292(2) Uani 1 1 d
C20 C 0.60705(13) 0.71790(6) 0.04766(11) 0.0280(2) Uani 1 1 d
C21 C 0.79604(13) 0.67290(7) 0.27892(11) 0.0300(2) Uani 1 1 d
H1 H 0.4406(17) 0.7743(7) 0.2406(13) 0.024(3) Uiso 1 1 d
H2 H 0.6911(17) 0.6168(7) 0.1036(13) 0.022(3) Uiso 1 1 d
H3 H -0.0166(19) 0.6017(8) -0.0545(14) 0.029(3) Uiso 1 1 d
H4 H 0.0272(19) 0.5641(8) 0.0869(15) 0.031(3) Uiso 1 1 d
H5 H 0.1550(18) 0.5558(8) 0.0042(14) 0.028(3) Uiso 1 1 d
H6 H 0.025(2) 0.8556(9) 0.0781(18) 0.046(4) Uiso 1 1 d
H7 H -0.003(2) 0.8247(8) 0.2078(15) 0.038(4) Uiso 1 1 d
H8 H 0.166(2) 0.8662(8) 0.2248(15) 0.036(4) Uiso 1 1 d
H9 H 0.595(2) 0.7634(9) 0.0963(16) 0.041(4) Uiso 1 1 d
H10 H 0.497(2) 0.7143(9) -0.0260(17) 0.047(4) Uiso 1 1 d
H11 H 0.704(2) 0.7233(8) 0.0143(15) 0.033(3) Uiso 1 1 d
H12 H 0.832(2) 0.6307(10) 0.3404(18) 0.051(5) Uiso 1 1 d
H13 H 0.7580(19) 0.7089(8) 0.3290(15) 0.033(4) Uiso 1 1 d
H14 H 0.900(2) 0.6908(9) 0.2613(16) 0.044(4) Uiso 1 1 d
H15 H 0.235(3) 0.4434(14) 0.425(3) 0.095(8) Uiso 1 1 d
H16 H 0.074(3) 0.4917(13) 0.353(3) 0.089(7) Uiso 1 1 d
H17 H 0.186(3) 0.5056(13) 0.503(3) 0.095(8) Uiso 1 1 d
H18 H 0.2279(19) 0.6423(8) 0.3732(14) 0.031(3) Uiso 1 1 d
H19 H 0.4280(18) 0.6360(7) 0.4150(14) 0.028(3) Uiso 1 1 d
H20 H 0.3306(18) 0.6107(8) 0.5126(14) 0.029(3) Uiso 1 1 d

loop_
_atom_site_aniso_label
_atom_site_aniso_U_11
_atom_site_aniso_U_22
_atom_site_aniso_U_33
_atom_site_aniso_U_23
_atom_site_aniso_U_13
_atom_site_aniso_U_12
C1 0.0141(3) 0.0168(4) 0.0189(4) 0.0001(3) 0.0059(3) 0.0027(3)
C2 0.0148(3) 0.0147(3) 0.0210(4) 0.0020(3) 0.0028(3) -0.0003(3)
C3 0.0239(4) 0.0203(4) 0.0264(4) 0.0004(3) 0.0093(3) 0.0065(3)
C4 0.0200(4) 0.0172(4) 0.0258(4) 0.0019(3) -0.0003(3) 0.0013(3)
O5 0.0278(4) 0.0171(3) 0.0360(4) -0.0022(3) 0.0083(3) 0.0055(3)
O6 0.0327(4) 0.0307(4) 0.0502(5) 0.0031(3) 0.0252(4) 0.0124(3)
O7 0.0268(4) 0.0173(3) 0.0445(4) 0.0046(3) -0.0011(3) -0.0032(3)
C8 0.0132(3) 0.0172(4) 0.0140(3) -0.0004(3) 0.0048(3) 0.0009(3)
C9 0.0148(4) 0.0214(4) 0.0205(4) 0.0051(3) 0.0041(3) -0.0016(3)
C10 0.0134(3) 0.0144(3) 0.0149(3) 0.0006(3) 0.0056(3) 0.0006(3)
C11 0.0154(4) 0.0147(3) 0.0175(3) -0.0001(3) 0.0059(3) -0.0006(3)
C12 0.0138(3) 0.0151(3) 0.0167(3) 0.0000(3) 0.0055(3) 0.0010(3)
C13 0.0165(4) 0.0147(4) 0.0211(4) -0.0009(3) 0.0073(3) -0.0004(3)
O14 0.0125(3) 0.0163(3) 0.0226(3) -0.0011(2) 0.0056(2) 0.0009(2)
C15 0.0161(4) 0.0189(4) 0.0224(4) -0.0037(3) 0.0033(3) -0.0023(3)
C16 0.0208(4) 0.0173(4) 0.0359(5) -0.0035(3) 0.0114(4) 0.0028(3)
C17 0.0132(3) 0.0227(4) 0.0187(4) 0.0028(3) 0.0078(3) 0.0015(3)
C18 0.0228(4) 0.0243(4) 0.0195(4) 0.0007(3) 0.0103(3) -0.0005(3)
C19 0.0238(5) 0.0320(5) 0.0332(5) 0.0079(4) 0.0116(4) -0.0068(4)
C20 0.0210(4) 0.0380(5) 0.0284(5) 0.0153(4) 0.0127(4) 0.0038(4)
C21 0.0163(4) 0.0479(6) 0.0237(5) 0.0050(4) 0.0045(4) -0.0074(4)

loop_
_atom_type_symbol
_atom_type_description
_atom_type_scat_dispersion_real
_atom_type_scat_dispersion_imag
_atom_type_scat_source
C C 0.0033 0.0016 'International Tables Vol C Tables 4.2.6.8 and 6.1.1.4'
H H 0.0000 0.0000 'International Tables Vol C Tables 4.2.6.8 and 6.1.1.4'
O O 0.0106 0.0060 'International Tables Vol C Tables 4.2.6.8 and 6.1.1.4'

loop_
_geom_angle_atom_site_label_1
_geom_angle_atom_site_label_2
_geom_angle_atom_site_label_3
_geom_angle
C8 C1 C2 131.65(8)
C8 C1 C3 122.66(8)
C2 C1 C3 105.04(7)
C9 C2 C1 130.34(8)
C9 C2 C4 122.03(8)
C1 C2 C4 105.88(8)
O6 C3 O5 118.71(8)
O6 C3 C1 133.24(9)
O5 C3 C1 108.03(8)
O7 C4 O5 118.94(9)
O7 C4 C2 133.28(10)
O5 C4 C2 107.73(8)
C4 O5 C3 110.71(7)
C1 C8 C10 121.05(7)
C1 C8 C17 120.40(7)
C10 C8 C17 118.55(7)
C2 C9 C18 122.14(8)
C2 C9 C19 122.59(9)
C18 C9 C19 115.26(8)
C12 C10 C11 105.81(7)
C12 C10 C8 126.01(7)
C11 C10 C8 128.12(7)
C13 C11 C10 107.06(7)
C13 C11 H1 125.2(8)
C10 C11 H1 127.7(8)
O14 C12 C10 109.81(7)
O14 C12 C15 115.20(7)
C10 C12 C15 134.98(8)
C11 C13 O14 109.63(7)
C11 C13 C16 134.61(8)
O14 C13 C16 115.76(7)
C12 O14 C13 107.65(6)
C12 C15 H3 109.7(9)
C12 C15 H4 110.2(8)
H3 C15 H4 109.3(12)
C12 C15 H5 110.9(8)
H3 C15 H5 109.6(11)
H4 C15 H5 107.0(12)
C13 C16 H6 110.8(10)
C13 C16 H7 111.5(10)
H6 C16 H7 107.1(13)
C13 C16 H8 110.5(9)
H6 C16 H8 108.2(13)
H7 C16 H8 108.7(13)
C8 C17 C20 114.96(7)
C8 C17 C21 109.35(7)
C20 C17 C21 110.99(8)
C8 C17 H2 106.7(8)
C20 C17 H2 107.8(8)
C21 C17 H2 106.7(8)
C9 C18 H18 111.4(9)
C9 C18 H19 112.7(8)
H18 C18 H19 105.7(12)
C9 C18 H20 109.8(9)
H18 C18 H20 106.5(12)
H19 C18 H20 110.5(12)
C9 C19 H15 111.6(16)
C9 C19 H16 110.5(15)
H15 C19 H16 112(2)
C9 C19 H17 112.4(14)
H15 C19 H17 106(2)
H16 C19 H17 105(2)
C17 C20 H9 110.8(9)
C17 C20 H10 114.0(11)
H9 C20 H10 103.5(13)
C17 C20 H11 107.8(9)
H9 C20 H11 109.1(12)
H10 C20 H11 111.5(13)
C17 C21 H12 111.9(10)
C17 C21 H13 110.7(9)
H12 C21 H13 106.3(13)
C17 C21 H14 110.5(9)
H12 C21 H14 108.3(14)
H13 C21 H14 108.8(13)

loop_
_geom_bond_atom_site_label_1
_geom_bond_atom_site_label_2
_geom_bond_distance
C1 C8 1.3702(11)
C1 C2 1.4737(12)
C1 C3 1.4794(12)
C2 C9 1.3561(13)
C2 C4 1.4799(12)
C3 O6 1.2015(13)
C3 O5 1.3973(12)
C4 O7 1.1977(12)
C4 O5 1.3954(13)
C8 C10 1.4621(11)
C8 C17 1.5210(11)
C9 C18 1.4926(13)
C9 C19 1.5050(13)
C10 C12 1.3687(11)
C10 C11 1.4486(11)
C11 C13 1.3485(11)
C11 H1 0.940(13)
C12 O14 1.3680(10)
C12 C15 1.4805(12)
C13 O14 1.3794(10)
C13 C16 1.4842(12)
C15 H3 0.938(14)
C15 H4 0.985(15)
C15 H5 0.987(14)
C16 H6 1.002(17)
C16 H7 0.951(16)
C16 H8 0.944(16)
C17 C20 1.5242(13)
C17 C21 1.5316(13)
C17 H2 0.963(13)
C18 H18 0.957(15)
C18 H19 0.972(14)
C18 H20 0.948(14)
C19 H15 0.95(3)
C19 H16 0.93(3)
C19 H17 1.00(3)
C20 H9 1.020(16)
C20 H10 0.959(18)
C20 H11 0.980(15)
C21 H12 1.000(18)
C21 H13 0.975(15)
C21 H14 0.989(17)

loop_
_geom_torsion_atom_site_label_1
_geom_torsion_atom_site_label_2
_geom_torsion_atom_site_label_3
_geom_torsion_atom_site_label_4
_geom_torsion
C8 C1 C2 C9 -40.60(15)
C3 C1 C2 C9 148.73(9)
C8 C1 C2 C4 154.59(9)
C3 C1 C2 C4 -16.09(9)
C8 C1 C3 O6 21.14(17)
C2 C1 C3 O6 -167.13(12)
C8 C1 C3 O5 -157.15(8)
C2 C1 C3 O5 14.58(9)
C9 C2 C4 O7 22.99(16)
C1 C2 C4 O7 -170.63(10)
C9 C2 C4 O5 -154.10(8)
C1 C2 C4 O5 12.28(9)
O7 C4 O5 C3 179.22(9)
C2 C4 O5 C3 -3.21(10)
O6 C3 O5 C4 174.19(9)
C1 C3 O5 C4 -7.24(10)
C2 C1 C8 C10 -11.31(14)
C3 C1 C8 C10 157.98(8)
C2 C1 C8 C17 169.45(8)
C3 C1 C8 C17 -21.26(12)
C1 C2 C9 C18 2.08(14)
C4 C2 C9 C18 164.80(8)
C1 C2 C9 C19 -177.10(9)
C4 C2 C9 C19 -14.38(13)
C1 C8 C10 C12 -44.89(12)
C17 C8 C10 C12 134.36(9)
C1 C8 C10 C11 138.07(9)
C17 C8 C10 C11 -42.67(12)
C12 C10 C11 C13 1.80(9)
C8 C10 C11 C13 179.31(8)
C11 C10 C12 O14 -0.72(9)
C8 C10 C12 O14 -178.29(7)
C11 C10 C12 C15 177.89(9)
C8 C10 C12 C15 0.32(15)
C10 C11 C13 O14 -2.23(9)
C10 C11 C13 C16 177.26(10)
C10 C12 O14 C13 -0.61(9)
C15 C12 O14 C13 -179.52(7)
C11 C13 O14 C12 1.81(9)
C16 C13 O14 C12 -177.78(8)
C1 C8 C17 C20 156.26(8)
C10 C8 C17 C20 -23.00(11)
C1 C8 C17 C21 -78.14(10)
C10 C8 C17 C21 102.60(9)
